data_1564472
loop_
_publ_author_name
'Keypour, Hassan'
'Ansari, Neda'
'Mahmoudabadi, Masoumeh'
'Karamian, Roya'
'Moazzami Farida, Seyed Hamed'
'Eslami Moghadam, Mahboube'
'William Gable, Robert'

_publ_section_title
;
 Mn(III), Zn(II) and Pt(II) macroacyclic complexes: Synthesis, X-ray
 structures, anticancer and antioxidant activities
;
_journal_name_full 'Inorganica Chimica Acta'
_journal_page_first 119705
_journal_paper_doi 10.1016/j.ica.2020.119705
_journal_volume 509
_journal_year 2020
_chemical_formula_moiety 'C18 H24 N4 Pt, 1.535(Cl), 0.465(I)'
_chemical_formula_sum 'C18 H24 Cl1.535 I0.465 N4 Pt'
_chemical_formula_weight 604.92
_space_group_crystal_system monoclinic
_space_group_IT_number 14
_space_group_name_Hall '-P 2yn'
_space_group_name_H-M_alt 'P 1 21/n 1'
_atom_sites_solution_hydrogens geom
_atom_sites_solution_primary dual
_cell_angle_alpha 90
_cell_angle_beta 96.669(4)
_cell_angle_gamma 90
_cell_formula_units_Z 4
_cell_length_a 10.4651(4)
_cell_length_b 16.0394(6)
_cell_length_c 11.9601(4)
_cell_measurement_reflns_used 5752
_cell_measurement_temperature 99.99(10)
_cell_measurement_theta_max 31.7530
_cell_measurement_theta_min 3.3940
_cell_volume 1993.97(13)
_computing_cell_refinement 'CrysAlisPro 1.171.40.53a (Rigaku OD, 2019)'
_computing_data_collection 'CrysAlisPro 1.171.40.53a (Rigaku OD, 2019)'
_computing_data_reduction 'CrysAlisPro 1.171.40.53a (Rigaku OD, 2019)'
_computing_molecular_graphics 'Olex2 (Dolomanov et al., 2009)'
_computing_publication_material 'Olex2 (Dolomanov et al., 2009)'
_computing_structure_refinement 'ShelXL (Sheldrick, 2015)'
_computing_structure_solution 'ShelXT (Sheldrick, 2015)'
_diffrn_ambient_environment N~2~
_diffrn_ambient_temperature 99.99(10)
_diffrn_detector 'CCD plate'
_diffrn_detector_area_resol_mean 10.2273
_diffrn_detector_type Atlas
_diffrn_measured_fraction_theta_full 0.999
_diffrn_measured_fraction_theta_max 0.921
_diffrn_measurement_details
;
List of Runs (angles in degrees, time in seconds):

  # Type    Start    End  Width  t~exp~   \w     \q     \k     \f   Frames
--------------------------------------------------------------------------
  1  \w    -53.00  44.00   1.00   12.48    --   17.98 -57.00  90.00   97
  2  \w     -5.00  89.00   1.00   12.48    --   17.98  57.00-120.00   94
  3  \w    -91.00   8.00   1.00   12.48    --  -18.60 -77.00 -30.00   99
;
_diffrn_measurement_device 'four-circle diffractometer'
_diffrn_measurement_device_type 'SuperNova, Dual, Cu at home/near, Atlas'
_diffrn_measurement_method '\w scans'
_diffrn_orient_matrix_type 'CrysAlisPro convention (1999,Acta A55,543-557)'
_diffrn_orient_matrix_UB_11 -0.0488520000
_diffrn_orient_matrix_UB_12 -0.0002452000
_diffrn_orient_matrix_UB_13 0.0364415000
_diffrn_orient_matrix_UB_21 -0.0462679000
_diffrn_orient_matrix_UB_22 -0.0104469000
_diffrn_orient_matrix_UB_23 -0.0459971000
_diffrn_orient_matrix_UB_31 0.0115135000
_diffrn_orient_matrix_UB_32 -0.0429640000
_diffrn_orient_matrix_UB_33 0.0109647000
_diffrn_radiation_monochromator mirror
_diffrn_radiation_probe x-ray
_diffrn_radiation_type MoK\a
_diffrn_radiation_wavelength 0.71073
_diffrn_reflns_av_R_equivalents 0.0307
_diffrn_reflns_av_unetI/netI 0.0419
_diffrn_reflns_Laue_measured_fraction_full 0.999
_diffrn_reflns_Laue_measured_fraction_max 0.921
_diffrn_reflns_limit_h_max 13
_diffrn_reflns_limit_h_min -15
_diffrn_reflns_limit_k_max 23
_diffrn_reflns_limit_k_min -23
_diffrn_reflns_limit_l_max 15
_diffrn_reflns_limit_l_min -17
_diffrn_reflns_number 17514
_diffrn_reflns_point_group_measured_fraction_full 0.999
_diffrn_reflns_point_group_measured_fraction_max 0.921
_diffrn_reflns_theta_full 25.242
_diffrn_reflns_theta_max 32.319
_diffrn_reflns_theta_min 2.750
_diffrn_source 'micro-focus sealed X-ray tube'
_diffrn_source_type 'SuperNova (Mo) X-ray Source'
_exptl_absorpt_coefficient_mu 7.971
_exptl_absorpt_correction_T_max 0.559
_exptl_absorpt_correction_T_min 0.155
_exptl_absorpt_correction_type gaussian
_exptl_absorpt_process_details
;
CrysAlisPro 1.171.40.53a (Rigaku Oxford Diffraction, 2019)
Numerical absorption correction based on gaussian integration over
			a multifaceted crystal model
Empirical absorption correction using spherical harmonics,
 implemented in SCALE3 ABSPACK scaling algorithm.
;
_exptl_crystal_colour 'light brown'
_exptl_crystal_density_diffrn 2.015
_exptl_crystal_description needle
_exptl_crystal_F_000 1155
_exptl_crystal_recrystallization_method 'crystallized by slow evaporation from ethanol'
_exptl_crystal_size_max 0.302
_exptl_crystal_size_mid 0.23
_exptl_crystal_size_min 0.174
_refine_diff_density_max 1.573
_refine_diff_density_min -1.943
_refine_diff_density_rms 0.146
_refine_ls_extinction_coef .
_refine_ls_extinction_method none
_refine_ls_goodness_of_fit_ref 1.035
_refine_ls_hydrogen_treatment constr
_refine_ls_matrix_type full
_refine_ls_number_parameters 234
_refine_ls_number_reflns 6540
_refine_ls_number_restraints 0
_refine_ls_restrained_S_all 1.035
_refine_ls_R_factor_all 0.0360
_refine_ls_R_factor_gt 0.0258
_refine_ls_shift/su_max 0.001
_refine_ls_shift/su_mean 0.000
_refine_ls_structure_factor_coef Fsqd
_refine_ls_weighting_details 'w=1/[\s^2^(Fo^2^)+(0.0150P)^2^] where P=(Fo^2^+2Fc^2^)/3'
_refine_ls_weighting_scheme calc
_refine_ls_wR_factor_gt 0.0456
_refine_ls_wR_factor_ref 0.0491
_reflns_Friedel_coverage 0.000
_reflns_Friedel_fraction_full .
_reflns_Friedel_fraction_max .
_reflns_number_gt 5560
_reflns_number_total 6540
_reflns_threshold_expression 'I > 2\s(I)'
_cod_data_source_file rwg2019_16bGau.cif
_cod_data_source_block rwg2019_16bgau
_cod_original_cell_volume 1993.96(13)
_cod_database_code 1564472
_chemical_oxdiff_formula 'C18 H24 Cl1.5 I0.5 N4 Pt'
_chemical_oxdiff_usercomment MAH2
_shelx_space_group_comment
;
The symmetry employed for this shelxl refinement is uniquely defined
by the following loop, which should always be used as a source of
symmetry information in preference to the above space-group names.
They are only intended as comments.
;
_shelx_estimated_absorpt_t_max 0.338
_shelx_estimated_absorpt_t_min 0.197
_reflns_odcompleteness_completeness 99.83
_reflns_odcompleteness_iscentric 1
_reflns_odcompleteness_theta 30.01
_olex2_refinement_description
;
1. Fixed Uiso
 At 1.2 times of:
  All C(H) groups, All C(H,H) groups, All N(H,H) groups
2. Uiso/Uaniso restraints and constraints
Uanis(I1) = Uanis(Cl1)
Uanis(I2) = Uanis(Cl2)
3. Others
 Sof(I1)=1-FVAR(1)
 Sof(Cl1)=FVAR(1)
 Sof(I2)=1-FVAR(2)
 Sof(Cl2)=FVAR(2)
4.a Secondary CH2 refined with riding coordinates:
 N1(H1A,H1B), N4(H4A,H4B), C7(H7A,H7B), C8(H8A,H8B), C9(H9A,H9B), C10(H10A,
 H10B), C11(H11A,H11B), C12(H12A,H12B)
4.b Aromatic/amide H refined with riding coordinates:
 C2(H2), C3(H3), C4(H4), C5(H5), C14(H14), C15(H15), C16(H16), C17(H17)
;
_olex2_exptl_crystal_mounting_method 'mounted on a cryoloop'
_olex2_submission_special_instructions 'No special instructions were received'
_oxdiff_exptl_absorpt_empirical_details
;
Empirical correction (ABSPACK) includes:
- Absorption correction using spherical harmonics
- Frame scaling
;
_oxdiff_exptl_absorpt_empirical_full_max 1.428
_oxdiff_exptl_absorpt_empirical_full_min 0.637

loop_
_space_group_symop_operation_xyz
'x, y, z'
'-x+1/2, y+1/2, -z+1/2'
'-x, -y, -z'
'x-1/2, -y-1/2, z-1/2'

loop_
_atom_site_label
_atom_site_type_symbol
_atom_site_fract_x
_atom_site_fract_y
_atom_site_fract_z
_atom_site_U_iso_or_equiv
_atom_site_adp_type
_atom_site_occupancy
_atom_site_site_symmetry_order
_atom_site_calc_flag
_atom_site_refinement_flags_posn
_atom_site_refinement_flags_adp
_atom_site_refinement_flags_occupancy
_atom_site_disorder_assembly
_atom_site_disorder_group
Pt1 Pt 0.35907(2) 0.30746(2) 0.31222(2) 0.01580(3) Uani 1 1 d . . . . .
N1 N 0.4865(2) 0.23367(14) 0.41006(19) 0.0166(5) Uani 1 1 d . . . . .
H1A H 0.515581 0.261422 0.474359 0.020 Uiso 1 1 calc R . . . .
H1B H 0.445697 0.186659 0.429581 0.020 Uiso 1 1 calc R . . . .
N2 N 0.4954(2) 0.38419(13) 0.26205(19) 0.0161(5) Uani 1 1 d . . . . .
N3 N 0.2644(2) 0.39279(13) 0.20851(19) 0.0176(5) Uani 1 1 d . . . . .
N4 N 0.1948(2) 0.24713(14) 0.3444(2) 0.0233(5) Uani 1 1 d . . . . .
H4A H 0.161835 0.217653 0.282742 0.028 Uiso 1 1 calc R . . . .
H4B H 0.212984 0.210882 0.402650 0.028 Uiso 1 1 calc R . . . .
C1 C 0.5947(3) 0.21090(17) 0.3507(2) 0.0183(6) Uani 1 1 d . . . . .
C2 C 0.6297(3) 0.12808(17) 0.3465(2) 0.0195(6) Uani 1 1 d . . . . .
H2 H 0.582768 0.086834 0.381568 0.023 Uiso 1 1 calc R . . . .
C3 C 0.7341(3) 0.10505(18) 0.2909(3) 0.0242(6) Uani 1 1 d . . . . .
H3 H 0.758617 0.048107 0.288585 0.029 Uiso 1 1 calc R . . . .
C4 C 0.8022(3) 0.16478(18) 0.2390(3) 0.0247(6) Uani 1 1 d . . . . .
H4 H 0.873220 0.149034 0.200913 0.030 Uiso 1 1 calc R . . . .
C5 C 0.7659(3) 0.24802(18) 0.2428(2) 0.0204(6) Uani 1 1 d . . . . .
H5 H 0.812600 0.288851 0.206840 0.024 Uiso 1 1 calc R . . . .
C6 C 0.6620(3) 0.27285(17) 0.2986(2) 0.0179(6) Uani 1 1 d . . . . .
C7 C 0.6306(3) 0.36456(16) 0.3066(2) 0.0188(6) Uani 1 1 d . . . . .
H7A H 0.645992 0.382158 0.386336 0.023 Uiso 1 1 calc R . . . .
H7B H 0.689302 0.396966 0.263925 0.023 Uiso 1 1 calc R . . . .
C8 C 0.4717(3) 0.3815(2) 0.1361(2) 0.0242(6) Uani 1 1 d . . . . .
H8A H 0.507160 0.329394 0.107803 0.029 Uiso 1 1 calc R . . . .
H8B H 0.514406 0.429353 0.103596 0.029 Uiso 1 1 calc R . . . .
C9 C 0.3263(3) 0.38540(18) 0.1020(2) 0.0216(6) Uani 1 1 d . . . . .
H9A H 0.304123 0.434202 0.052846 0.026 Uiso 1 1 calc R . . . .
H9B H 0.296254 0.334299 0.060542 0.026 Uiso 1 1 calc R . . . .
C10 C 0.4528(3) 0.46866(16) 0.2967(2) 0.0197(6) Uani 1 1 d . . . . .
H10A H 0.498377 0.512750 0.259044 0.024 Uiso 1 1 calc R . . . .
H10B H 0.472269 0.475731 0.379161 0.024 Uiso 1 1 calc R . . . .
C11 C 0.3066(3) 0.47483(16) 0.2617(2) 0.0176(6) Uani 1 1 d . . . . .
H11A H 0.261143 0.485558 0.328379 0.021 Uiso 1 1 calc R . . . .
H11B H 0.287254 0.520918 0.207328 0.021 Uiso 1 1 calc R . . . .
C12 C 0.1215(3) 0.38354(18) 0.1889(2) 0.0220(6) Uani 1 1 d . . . . .
H12A H 0.099424 0.334059 0.141033 0.026 Uiso 1 1 calc R . . . .
H12B H 0.083717 0.433201 0.148479 0.026 Uiso 1 1 calc R . . . .
C13 C 0.0651(3) 0.37393(17) 0.2987(2) 0.0210(6) Uani 1 1 d . . . . .
C14 C -0.0243(3) 0.43090(19) 0.3297(3) 0.0260(7) Uani 1 1 d . . . . .
H14 H -0.050373 0.475885 0.280670 0.031 Uiso 1 1 calc R . . . .
C15 C -0.0763(3) 0.4236(2) 0.4309(3) 0.0300(7) Uani 1 1 d . . . . .
H15 H -0.139384 0.462224 0.449333 0.036 Uiso 1 1 calc R . . . .
C16 C -0.0362(3) 0.3597(2) 0.5052(3) 0.0326(8) Uani 1 1 d . . . . .
H16 H -0.070458 0.354745 0.575112 0.039 Uiso 1 1 calc R . . . .
C17 C 0.0547(3) 0.3033(2) 0.4757(3) 0.0308(8) Uani 1 1 d . . . . .
H17 H 0.084785 0.260591 0.527121 0.037 Uiso 1 1 calc R . . . .
C18 C 0.1023(3) 0.30824(17) 0.3727(3) 0.0224(6) Uani 1 1 d . . . . .
Cl1 Cl 0.2928(11) 0.0945(7) 0.5105(9) 0.0158(4) Uani 0.6613(11) 1 d . . P A 1
I1 I 0.3046(6) 0.0888(4) 0.5206(5) 0.0158(4) Uani 0.3387(11) 1 d . . P A 2
Cl2 Cl 0.1216(15) 0.1551(10) 0.1068(13) 0.0222(7) Uani 0.8734(11) 1 d . . P B 1
I2 I 0.130(3) 0.1559(18) 0.112(2) 0.0222(7) Uani 0.1266(11) 1 d . . P B 2

loop_
_atom_site_aniso_label
_atom_site_aniso_U_11
_atom_site_aniso_U_22
_atom_site_aniso_U_33
_atom_site_aniso_U_23
_atom_site_aniso_U_13
_atom_site_aniso_U_12
Pt1 0.01506(6) 0.01021(5) 0.02099(6) 0.00208(4) -0.00284(4) -0.00117(4)
N1 0.0153(12) 0.0122(11) 0.0214(12) 0.0021(9) -0.0019(9) -0.0016(9)
N2 0.0161(12) 0.0121(10) 0.0200(11) 0.0008(9) 0.0019(9) 0.0012(9)
N3 0.0169(12) 0.0128(11) 0.0215(12) 0.0018(9) -0.0047(9) 0.0006(9)
N4 0.0207(14) 0.0136(11) 0.0339(14) 0.0075(11) -0.0038(11) -0.0018(10)
C1 0.0174(15) 0.0160(13) 0.0201(14) -0.0004(11) -0.0033(11) -0.0006(11)
C2 0.0186(15) 0.0134(13) 0.0250(15) 0.0010(11) -0.0040(11) -0.0015(11)
C3 0.0235(16) 0.0139(13) 0.0340(17) -0.0039(12) -0.0014(13) 0.0037(12)
C4 0.0204(16) 0.0208(15) 0.0328(17) -0.0037(13) 0.0021(13) 0.0038(12)
C5 0.0197(15) 0.0182(14) 0.0228(14) 0.0003(12) 0.0007(11) -0.0017(12)
C6 0.0156(14) 0.0134(13) 0.0234(14) 0.0003(11) -0.0029(11) 0.0028(11)
C7 0.0160(14) 0.0135(13) 0.0266(15) 0.0022(11) 0.0014(11) -0.0030(11)
C8 0.0270(17) 0.0270(16) 0.0183(14) -0.0025(12) 0.0022(12) 0.0061(13)
C9 0.0252(17) 0.0192(14) 0.0193(14) -0.0001(12) -0.0016(12) 0.0033(12)
C10 0.0195(15) 0.0102(12) 0.0295(15) -0.0026(11) 0.0039(12) 0.0004(11)
C11 0.0200(15) 0.0122(12) 0.0204(13) -0.0009(11) 0.0013(11) -0.0012(11)
C12 0.0204(16) 0.0161(13) 0.0269(15) 0.0030(12) -0.0080(12) 0.0002(11)
C13 0.0157(14) 0.0174(13) 0.0287(16) 0.0010(12) -0.0032(11) -0.0054(11)
C14 0.0209(16) 0.0206(15) 0.0342(17) 0.0026(13) -0.0059(13) -0.0041(12)
C15 0.0180(16) 0.0313(17) 0.0400(19) -0.0057(15) 0.0002(14) -0.0050(13)
C16 0.0245(18) 0.041(2) 0.0325(18) 0.0016(16) 0.0038(14) -0.0084(15)
C17 0.0238(18) 0.0312(18) 0.0360(18) 0.0128(15) -0.0020(14) -0.0066(14)
C18 0.0167(15) 0.0185(14) 0.0306(16) 0.0039(12) -0.0028(12) -0.0042(11)
Cl1 0.0182(10) 0.0107(7) 0.0173(9) 0.0025(6) -0.0023(6) 0.0008(6)
I1 0.0182(10) 0.0107(7) 0.0173(9) 0.0025(6) -0.0023(6) 0.0008(6)
Cl2 0.0272(17) 0.0166(4) 0.0228(13) 0.0048(7) 0.0028(11) 0.0016(9)
I2 0.0272(17) 0.0166(4) 0.0228(13) 0.0048(7) 0.0028(11) 0.0016(9)

loop_
_atom_type_symbol
_atom_type_description
_atom_type_scat_dispersion_real
_atom_type_scat_dispersion_imag
_atom_type_scat_source
C C 0.0033 0.0016 'International Tables Vol C Tables 4.2.6.8 and 6.1.1.4'
H H 0.0000 0.0000 'International Tables Vol C Tables 4.2.6.8 and 6.1.1.4'
Cl Cl 0.1484 0.1585 'International Tables Vol C Tables 4.2.6.8 and 6.1.1.4'
I I -0.4742 1.8119 'International Tables Vol C Tables 4.2.6.8 and 6.1.1.4'
N N 0.0061 0.0033 'International Tables Vol C Tables 4.2.6.8 and 6.1.1.4'
Pt Pt -1.7033 8.3905 'International Tables Vol C Tables 4.2.6.8 and 6.1.1.4'

loop_
_exptl_crystal_face_index_h
_exptl_crystal_face_index_k
_exptl_crystal_face_index_l
_exptl_crystal_face_perp_dist
1 0 -1 0.1435
0 0 1 0.1251
-1 0 1 0.1342
0 0 -1 0.1184
0 -1 0 0.0982
0 1 0 0.1094
2 1 2 0.0829
-2 -1 -2 0.1127
1 -3 1 0.1177
-1 3 -1 0.1037

loop_
_geom_angle_atom_site_label_1
_geom_angle_atom_site_label_2
_geom_angle_atom_site_label_3
_geom_angle
_geom_angle_site_symmetry_1
_geom_angle_site_symmetry_3
N1 Pt1 N4 97.15(9) . .
N2 Pt1 N1 94.96(9) . .
N2 Pt1 N3 73.72(9) . .
N2 Pt1 N4 167.85(9) . .
N3 Pt1 N1 168.68(9) . .
N3 Pt1 N4 94.18(9) . .
Pt1 N1 H1A 109.4 . .
Pt1 N1 H1B 109.4 . .
H1A N1 H1B 108.0 . .
C1 N1 Pt1 111.08(17) . .
C1 N1 H1A 109.4 . .
C1 N1 H1B 109.4 . .
C7 N2 Pt1 116.03(16) . .
C7 N2 C8 113.1(2) . .
C7 N2 C10 113.1(2) . .
C8 N2 Pt1 103.92(17) . .
C8 N2 C10 106.5(2) . .
C10 N2 Pt1 103.01(15) . .
C9 N3 Pt1 103.76(16) . .
C9 N3 C11 107.1(2) . .
C11 N3 Pt1 103.46(16) . .
C12 N3 Pt1 116.01(17) . .
C12 N3 C9 112.5(2) . .
C12 N3 C11 113.1(2) . .
Pt1 N4 H4A 109.9 . .
Pt1 N4 H4B 109.9 . .
H4A N4 H4B 108.3 . .
C18 N4 Pt1 108.85(17) . .
C18 N4 H4A 109.9 . .
C18 N4 H4B 109.9 . .
C2 C1 N1 119.1(2) . .
C2 C1 C6 121.0(3) . .
C6 C1 N1 119.9(2) . .
C1 C2 H2 120.0 . .
C1 C2 C3 119.9(3) . .
C3 C2 H2 120.0 . .
C2 C3 H3 119.9 . .
C4 C3 C2 120.3(3) . .
C4 C3 H3 119.9 . .
C3 C4 H4 120.2 . .
C3 C4 C5 119.5(3) . .
C5 C4 H4 120.2 . .
C4 C5 H5 119.3 . .
C4 C5 C6 121.4(3) . .
C6 C5 H5 119.3 . .
C1 C6 C7 122.4(2) . .
C5 C6 C1 117.9(3) . .
C5 C6 C7 119.6(2) . .
N2 C7 C6 112.8(2) . .
N2 C7 H7A 109.0 . .
N2 C7 H7B 109.0 . .
C6 C7 H7A 109.0 . .
C6 C7 H7B 109.0 . .
H7A C7 H7B 107.8 . .
N2 C8 H8A 110.1 . .
N2 C8 H8B 110.1 . .
N2 C8 C9 108.1(2) . .
H8A C8 H8B 108.4 . .
C9 C8 H8A 110.1 . .
C9 C8 H8B 110.1 . .
N3 C9 C8 106.9(2) . .
N3 C9 H9A 110.3 . .
N3 C9 H9B 110.3 . .
C8 C9 H9A 110.3 . .
C8 C9 H9B 110.3 . .
H9A C9 H9B 108.6 . .
N2 C10 H10A 110.2 . .
N2 C10 H10B 110.2 . .
N2 C10 C11 107.5(2) . .
H10A C10 H10B 108.5 . .
C11 C10 H10A 110.2 . .
C11 C10 H10B 110.2 . .
N3 C11 C10 107.0(2) . .
N3 C11 H11A 110.3 . .
N3 C11 H11B 110.3 . .
C10 C11 H11A 110.3 . .
C10 C11 H11B 110.3 . .
H11A C11 H11B 108.6 . .
N3 C12 H12A 109.4 . .
N3 C12 H12B 109.4 . .
N3 C12 C13 111.0(2) . .
H12A C12 H12B 108.0 . .
C13 C12 H12A 109.4 . .
C13 C12 H12B 109.4 . .
C14 C13 C12 120.6(3) . .
C14 C13 C18 118.2(3) . .
C18 C13 C12 121.2(3) . .
C13 C14 H14 119.3 . .
C13 C14 C15 121.4(3) . .
C15 C14 H14 119.3 . .
C14 C15 H15 120.0 . .
C16 C15 C14 120.0(3) . .
C16 C15 H15 120.0 . .
C15 C16 H16 120.6 . .
C15 C16 C17 118.9(3) . .
C17 C16 H16 120.6 . .
C16 C17 H17 119.4 . .
C18 C17 C16 121.2(3) . .
C18 C17 H17 119.4 . .
C13 C18 N4 120.5(3) . .
C17 C18 N4 119.3(3) . .
C17 C18 C13 120.1(3) . .

loop_
_geom_bond_atom_site_label_1
_geom_bond_atom_site_label_2
_geom_bond_distance
_geom_bond_site_symmetry_2
Pt1 N1 2.046(2) .
Pt1 N2 2.027(2) .
Pt1 N3 2.027(2) .
Pt1 N4 2.048(2) .
N1 H1A 0.9100 .
N1 H1B 0.9100 .
N1 C1 1.451(3) .
N2 C7 1.487(3) .
N2 C8 1.498(3) .
N2 C10 1.499(3) .
N3 C9 1.499(3) .
N3 C11 1.506(3) .
N3 C12 1.494(3) .
N4 H4A 0.9100 .
N4 H4B 0.9100 .
N4 C18 1.445(4) .
C1 C2 1.381(4) .
C1 C6 1.406(4) .
C2 H2 0.9500 .
C2 C3 1.393(4) .
C3 H3 0.9500 .
C3 C4 1.383(4) .
C4 H4 0.9500 .
C4 C5 1.390(4) .
C5 H5 0.9500 .
C5 C6 1.397(4) .
C6 C7 1.512(4) .
C7 H7A 0.9900 .
C7 H7B 0.9900 .
C8 H8A 0.9900 .
C8 H8B 0.9900 .
C8 C9 1.531(4) .
C9 H9A 0.9900 .
C9 H9B 0.9900 .
C10 H10A 0.9900 .
C10 H10B 0.9900 .
C10 C11 1.542(4) .
C11 H11A 0.9900 .
C11 H11B 0.9900 .
C12 H12A 0.9900 .
C12 H12B 0.9900 .
C12 C13 1.509(4) .
C13 C14 1.389(4) .
C13 C18 1.401(4) .
C14 H14 0.9500 .
C14 C15 1.389(4) .
C15 H15 0.9500 .
C15 C16 1.388(5) .
C16 H16 0.9500 .
C16 C17 1.388(5) .
C17 H17 0.9500 .
C17 C18 1.384(4) .

loop_
_geom_hbond_atom_site_label_D
_geom_hbond_atom_site_label_H
_geom_hbond_atom_site_label_A
_geom_hbond_distance_DH
_geom_hbond_distance_HA
_geom_hbond_distance_DA
_geom_hbond_angle_DHA
_geom_hbond_site_symmetry_A
_geom_hbond_publ_flag
N1 H1A Cl2 0.91 2.26 3.154(15) 165.8 4_666 yes
N1 H1A I2 0.91 2.33 3.22(3) 165.6 4_666 yes
N1 H1B Cl1 0.91 2.46 3.332(13) 161.0 . yes
N1 H1B I1 0.91 2.49 3.369(7) 162.5 . yes
N4 H4A Cl2 0.91 2.32 3.215(15) 165.9 . yes
N4 H4A I2 0.91 2.26 3.14(3) 164.5 . yes
N4 H4B Cl1 0.91 2.37 3.243(9) 161.9 . yes
N4 H4B I1 0.91 2.54 3.413(5) 162.0 . yes
C7 H7A Cl2 0.99 2.74 3.617(16) 147.2 4_666 yes
C7 H7A I2 0.99 2.79 3.67(3) 148.0 4_666 yes
C9 H9A I1 0.99 2.83 3.769(7) 159.5 2 yes
C12 H12A I2 0.99 2.90 3.77(3) 146.9 . yes

loop_
_geom_torsion_atom_site_label_1
_geom_torsion_atom_site_label_2
_geom_torsion_atom_site_label_3
_geom_torsion_atom_site_label_4
_geom_torsion
_geom_torsion_site_symmetry_1
_geom_torsion_site_symmetry_2
_geom_torsion_site_symmetry_3
_geom_torsion_site_symmetry_4
Pt1 N1 C1 C2 -129.6(2) . . . .
Pt1 N1 C1 C6 50.4(3) . . . .
Pt1 N2 C7 C6 45.9(3) . . . .
Pt1 N2 C8 C9 42.3(2) . . . .
Pt1 N2 C10 C11 -44.9(2) . . . .
Pt1 N3 C9 C8 -44.7(2) . . . .
Pt1 N3 C11 C10 43.3(2) . . . .
Pt1 N3 C12 C13 49.4(3) . . . .
Pt1 N4 C18 C13 55.7(3) . . . .
Pt1 N4 C18 C17 -121.7(3) . . . .
N1 C1 C2 C3 -179.4(3) . . . .
N1 C1 C6 C5 179.8(2) . . . .
N1 C1 C6 C7 3.2(4) . . . .
N2 C8 C9 N3 1.5(3) . . . .
N2 C10 C11 N3 1.0(3) . . . .
N3 C12 C13 C14 120.1(3) . . . .
N3 C12 C13 C18 -59.1(3) . . . .
C1 C2 C3 C4 -0.5(4) . . . .
C1 C6 C7 N2 -58.6(3) . . . .
C2 C1 C6 C5 -0.3(4) . . . .
C2 C1 C6 C7 -176.8(3) . . . .
C2 C3 C4 C5 0.1(5) . . . .
C3 C4 C5 C6 0.2(4) . . . .
C4 C5 C6 C1 -0.2(4) . . . .
C4 C5 C6 C7 176.4(3) . . . .
C5 C6 C7 N2 124.9(3) . . . .
C6 C1 C2 C3 0.6(4) . . . .
C7 N2 C8 C9 169.0(2) . . . .
C7 N2 C10 C11 -170.9(2) . . . .
C8 N2 C7 C6 -74.1(3) . . . .
C8 N2 C10 C11 64.1(3) . . . .
C9 N3 C11 C10 -65.9(3) . . . .
C9 N3 C12 C13 168.6(2) . . . .
C10 N2 C7 C6 164.6(2) . . . .
C10 N2 C8 C9 -66.1(3) . . . .
C11 N3 C9 C8 64.3(3) . . . .
C11 N3 C12 C13 -70.0(3) . . . .
C12 N3 C9 C8 -170.9(2) . . . .
C12 N3 C11 C10 169.6(2) . . . .
C12 C13 C14 C15 -179.4(3) . . . .
C12 C13 C18 N4 -0.9(4) . . . .
C12 C13 C18 C17 176.4(3) . . . .
C13 C14 C15 C16 2.0(5) . . . .
C14 C13 C18 N4 179.9(3) . . . .
C14 C13 C18 C17 -2.8(4) . . . .
C14 C15 C16 C17 -0.9(5) . . . .
C15 C16 C17 C18 -2.1(5) . . . .
C16 C17 C18 N4 -178.7(3) . . . .
C16 C17 C18 C13 4.0(5) . . . .
C18 C13 C14 C15 -0.1(4) . . . .

loop_
_exptl_oxdiff_crystal_face_indexfrac_h
_exptl_oxdiff_crystal_face_indexfrac_k
_exptl_oxdiff_crystal_face_indexfrac_l
_exptl_oxdiff_crystal_face_x
_exptl_oxdiff_crystal_face_y
_exptl_oxdiff_crystal_face_z
0.9975 0.0003 -0.9965 -0.0850 -0.0003 0.0005
-0.0005 -0.0002 0.9990 0.0364 -0.0459 0.0110
-0.9975 -0.0003 0.9965 0.0850 0.0003 -0.0005
0.0005 0.0002 -0.9990 -0.0364 0.0459 -0.0110
-0.0002 -0.9969 -0.0003 0.0002 0.0104 0.0428
0.0002 0.9969 0.0003 -0.0002 -0.0104 -0.0428
1.9925 0.9953 1.9965 -0.0248 -0.1944 0.0021
-1.9925 -0.9953 -1.9965 0.0248 0.1944 -0.0021
0.9957 -2.9918 0.9976 -0.0116 -0.0607 0.1509
-0.9957 2.9918 -0.9976 0.0116 0.0607 -0.1509
